data_2204426
loop_
_publ_author_name
'Karban, James W.'
'Aparicio, Michael K.'
'Palacios, Rene R.'
'Richardson, Kyle A.'
'Klausmeyer, Kevin K.'

_publ_section_title
;
 2-(4-Bromobenzyl)-1,3-diphenylpropane-1,3-dione
;
_journal_issue 11
_journal_name_full 'Acta Crystallographica Section E'
_journal_page_first o2043
_journal_page_last o2044
_journal_paper_doi 10.1107/S1600536804026200
_journal_volume 60
_journal_year 2004
_chemical_formula_iupac 'C22 H17 Br O2'
_chemical_formula_moiety 'C22 H17 Br O2'
_chemical_formula_sum 'C22 H17 Br O2'
_chemical_formula_weight 393.27
_chemical_name_systematic
;
2-(4-Bromobenzyl)-1,3-diphenylpropane-1,3-dione
;
_space_group_IT_number 4
_symmetry_cell_setting monoclinic
_symmetry_space_group_name_Hall 'P 2yb'
_symmetry_space_group_name_H-M 'P 1 21 1'
_atom_sites_solution_hydrogens geom
_atom_sites_solution_primary direct
_atom_sites_solution_secondary difmap
_audit_creation_method SHELXL-97
_cell_angle_alpha 90.00
_cell_angle_beta 103.203(6)
_cell_angle_gamma 90.00
_cell_formula_units_Z 2
_cell_length_a 8.7227(13)
_cell_length_b 5.8099(9)
_cell_length_c 18.074(3)
_cell_measurement_reflns_used 3450
_cell_measurement_temperature 298(2)
_cell_measurement_theta_max 23.78
_cell_measurement_theta_min 2.31
_cell_volume 891.7(2)
_computing_cell_refinement APEX2
_computing_data_collection 'APEX2 (Bruker, 2003)'
_computing_data_reduction 'SAINT-Plus (Bruker, 2003)'
_computing_molecular_graphics 'SHELXTL (Bruker, 2003)'
_computing_publication_material SHELXTL
_computing_structure_refinement 'SHELXL97 (Sheldrick, 1997)'
_computing_structure_solution 'SHELXS97 (Sheldrick, 1997)'
_diffrn_ambient_temperature 298(2)
_diffrn_measured_fraction_theta_full 0.994
_diffrn_measured_fraction_theta_max 0.994
_diffrn_measurement_device_type 'Bruker SMART CCD area-detector'
_diffrn_measurement_method '\f and \w'
_diffrn_radiation_monochromator graphite
_diffrn_radiation_source 'fine-focus sealed tube'
_diffrn_radiation_type MoK\a
_diffrn_radiation_wavelength 0.71073
_diffrn_reflns_av_R_equivalents 0.0337
_diffrn_reflns_av_sigmaI/netI 0.0311
_diffrn_reflns_limit_h_max 10
_diffrn_reflns_limit_h_min -10
_diffrn_reflns_limit_k_max 6
_diffrn_reflns_limit_k_min -7
_diffrn_reflns_limit_l_max 22
_diffrn_reflns_limit_l_min -21
_diffrn_reflns_number 7930
_diffrn_reflns_theta_full 25.75
_diffrn_reflns_theta_max 25.75
_diffrn_reflns_theta_min 2.31
_diffrn_standards_decay_% <1
_diffrn_standards_number 0
_exptl_absorpt_coefficient_mu 2.316
_exptl_absorpt_correction_T_max 0.869
_exptl_absorpt_correction_T_min 0.725
_exptl_absorpt_correction_type multi-scan
_exptl_absorpt_process_details '(SADABS; Sheldrick, 1996)'
_exptl_crystal_colour colorless
_exptl_crystal_density_diffrn 1.465
_exptl_crystal_density_method 'not measured'
_exptl_crystal_description needle
_exptl_crystal_F_000 400
_exptl_crystal_size_max 0.368
_exptl_crystal_size_mid 0.087
_exptl_crystal_size_min 0.063
_refine_diff_density_max 0.292
_refine_diff_density_min -0.368
_refine_ls_abs_structure_details 'Flack (1983)'
_refine_ls_abs_structure_Flack 0.030(11)
_refine_ls_extinction_method none
_refine_ls_goodness_of_fit_ref 1.094
_refine_ls_hydrogen_treatment mixed
_refine_ls_matrix_type full
_refine_ls_number_parameters 226
_refine_ls_number_reflns 1874
_refine_ls_number_restraints 1
_refine_ls_restrained_S_all 1.094
_refine_ls_R_factor_all 0.0372
_refine_ls_R_factor_gt 0.0306
_refine_ls_shift/su_max 0.029
_refine_ls_shift/su_mean 0.004
_refine_ls_structure_factor_coef Fsqd
_refine_ls_weighting_details 'calc w = 1/[\s^2^(Fo^2^)+(0.0504P)^2^] where P = (Fo^2^+2Fc^2^)/3'
_refine_ls_weighting_scheme calc
_refine_ls_wR_factor_gt 0.0823
_refine_ls_wR_factor_ref 0.0850
_reflns_number_gt 1600
_reflns_number_total 1874
_reflns_threshold_expression I>2\s(I)
_cod_data_source_file ac6125.cif
_cod_data_source_block I
_cod_original_cell_volume 891.8(2)
_cod_original_sg_symbol_H-M 'P 21'
_cod_database_code 2204426
_cod_database_fobs_code 2204426

loop_
_symmetry_equiv_pos_as_xyz
'x, y, z'
'-x, y+1/2, -z'

loop_
_atom_site_label
_atom_site_fract_x
_atom_site_fract_y
_atom_site_fract_z
_atom_site_U_iso_or_equiv
_atom_site_adp_type
_atom_site_calc_flag
_atom_site_refinement_flags
_atom_site_occupancy
_atom_site_type_symbol
C15 -0.2047(5) -0.2801(7) 0.5825(2) 0.0573(11) Uani d . 1 C
H15 -0.2203 -0.4180 0.6058 0.069 Uiso calc R 1 H
Br1 -0.37483(4) -0.18089(13) 0.98083(2) 0.0813(2) Uani d . 1 Br
O1 0.2821(3) -0.1769(6) 0.65672(14) 0.0628(7) Uani d . 1 O
O2 0.0016(3) -0.3917(4) 0.71902(14) 0.0540(7) Uani d . 1 O
C2 0.1291(4) -0.0264(6) 0.73798(18) 0.0371(7) Uani d . 1 C
H2 0.0815 0.1272 0.7335 0.044 Uiso calc R 1 H
C3 0.0102(4) -0.1997(6) 0.69373(17) 0.0386(7) Uani d . 1 C
C1 0.2705(4) -0.0260(6) 0.70153(19) 0.0409(8) Uani d . 1 C
C5 0.3840(4) 0.3429(7) 0.7663(2) 0.0492(8) Uani d . 1 C
H5 0.2954 0.3630 0.7861 0.059 Uiso calc R 1 H
C9 0.5299(4) 0.1285(7) 0.6929(2) 0.0477(9) Uani d . 1 C
H9 0.5403 0.0017 0.6630 0.057 Uiso calc R 1 H
C4 0.3955(4) 0.1525(6) 0.72172(19) 0.0409(8) Uani d . 1 C
C8 0.6477(4) 0.2925(8) 0.7084(2) 0.0586(10) Uani d . 1 C
H8 0.7365 0.2761 0.6885 0.070 Uiso calc R 1 H
C6 0.5042(5) 0.5027(7) 0.7812(3) 0.0597(11) Uani d . 1 C
H6 0.4960 0.6299 0.8112 0.072 Uiso calc R 1 H
C7 0.6347(4) 0.4769(7) 0.7524(3) 0.0581(10) Uani d . 1 C
H7 0.7148 0.5859 0.7631 0.070 Uiso calc R 1 H
C10 -0.0899(4) -0.1327(5) 0.61861(17) 0.0386(7) Uani d . 1 C
C14 -0.2977(5) -0.2284(8) 0.5122(2) 0.0721(14) Uani d . 1 C
H14 -0.3736 -0.3329 0.4881 0.086 Uiso calc R 1 H
C11 -0.0716(4) 0.0752(6) 0.58328(19) 0.0458(9) Uani d . 1 C
H11 0.0035 0.1807 0.6073 0.055 Uiso calc R 1 H
C12 -0.1648(5) 0.1245(7) 0.5127(2) 0.0582(10) Uani d . 1 C
H12 -0.1495 0.2612 0.4887 0.070 Uiso calc R 1 H
C13 -0.2793(5) -0.0249(8) 0.4777(2) 0.0629(12) Uani d . 1 C
H13 -0.3441 0.0118 0.4308 0.075 Uiso calc R 1 H
C20 -0.2053(4) -0.1503(8) 0.93207(18) 0.0484(8) Uani d . 1 C
C17 0.0420(4) -0.1108(5) 0.86022(17) 0.0373(7) Uani d . 1 C
C19 -0.0979(5) -0.3245(7) 0.9391(2) 0.0505(9) Uani d . 1 C
H19 -0.1071 -0.4548 0.9677 0.061 Uiso calc R 1 H
C16 0.1783(4) -0.0935(6) 0.82225(18) 0.0432(8) Uani d . 1 C
H16A 0.2322 -0.2406 0.8265 0.052 Uiso calc R 1 H
H16B 0.2522 0.0200 0.8489 0.052 Uiso calc R 1 H
C21 -0.1921(4) 0.0430(7) 0.8905(2) 0.0527(9) Uani d . 1 C
H21 -0.2660 0.1606 0.8861 0.063 Uiso calc R 1 H
C18 0.0256(5) -0.3028(6) 0.9026(2) 0.0483(9) Uani d . 1 C
H18 0.0991 -0.4210 0.9069 0.058 Uiso calc R 1 H
C22 -0.0687(4) 0.0617(6) 0.8551(2) 0.0483(9) Uani d . 1 C
H22 -0.0597 0.1934 0.8272 0.058 Uiso calc R 1 H

loop_
_atom_site_aniso_label
_atom_site_aniso_U_11
_atom_site_aniso_U_22
_atom_site_aniso_U_33
_atom_site_aniso_U_12
_atom_site_aniso_U_13
_atom_site_aniso_U_23
C15 0.066(3) 0.054(2) 0.048(2) -0.0177(18) 0.005(2) 0.0067(17)
Br1 0.0603(3) 0.1172(4) 0.0764(3) -0.0150(3) 0.0365(2) -0.0046(3)
O1 0.0571(14) 0.0730(16) 0.0626(15) -0.0087(18) 0.0224(12) -0.0304(19)
O2 0.0651(16) 0.0468(14) 0.0464(14) -0.0110(12) 0.0053(12) 0.0071(12)
C2 0.0377(17) 0.0400(16) 0.0344(18) -0.0012(13) 0.0102(14) -0.0027(13)
C3 0.0426(16) 0.0392(17) 0.0363(16) -0.0034(16) 0.0140(13) -0.0007(15)
C1 0.0411(18) 0.0488(18) 0.0335(18) 0.0016(15) 0.0098(15) -0.0043(15)
C5 0.0370(15) 0.0514(19) 0.061(2) 0.0035(19) 0.0156(15) 0.000(2)
C9 0.048(2) 0.054(2) 0.046(2) 0.0073(17) 0.0203(17) 0.0031(16)
C4 0.0369(18) 0.0482(19) 0.0384(19) 0.0031(14) 0.0103(15) 0.0042(15)
C8 0.0446(19) 0.072(3) 0.064(2) 0.005(2) 0.0229(17) 0.022(2)
C6 0.051(2) 0.048(2) 0.076(3) -0.0050(17) 0.006(2) -0.0039(19)
C7 0.039(2) 0.055(2) 0.077(3) -0.0069(17) 0.007(2) 0.012(2)
C10 0.0439(16) 0.0422(18) 0.0311(15) -0.0046(14) 0.0115(13) -0.0026(13)
C14 0.075(3) 0.080(3) 0.048(2) -0.030(3) -0.013(2) 0.004(2)
C11 0.053(2) 0.0432(18) 0.040(2) -0.0091(16) 0.0078(17) 0.0028(15)
C12 0.073(2) 0.053(2) 0.047(2) -0.001(2) 0.008(2) 0.0121(18)
C13 0.070(3) 0.068(3) 0.044(2) -0.005(2) -0.001(2) 0.0105(19)
C20 0.0436(17) 0.063(2) 0.0409(18) -0.0036(19) 0.0143(14) -0.0028(19)
C17 0.0379(16) 0.0447(19) 0.0281(16) -0.0004(13) 0.0050(13) -0.0031(13)
C19 0.060(2) 0.0500(19) 0.043(2) -0.0029(17) 0.0161(18) 0.0090(16)
C16 0.0408(18) 0.056(2) 0.0327(17) 0.0044(14) 0.0088(14) -0.0021(14)
C21 0.050(2) 0.052(2) 0.058(2) 0.0134(17) 0.0162(19) 0.0029(18)
C18 0.056(2) 0.0449(18) 0.045(2) 0.0126(17) 0.0120(18) 0.0031(16)
C22 0.053(2) 0.0456(18) 0.049(2) 0.0081(16) 0.0165(18) 0.0067(16)

loop_
_atom_type_symbol
_atom_type_description
_atom_type_scat_dispersion_real
_atom_type_scat_dispersion_imag
_atom_type_scat_source
C C 0.0033 0.0016 'International Tables Vol C Tables 4.2.6.8 and 6.1.1.4'
H H 0.0000 0.0000 'International Tables Vol C Tables 4.2.6.8 and 6.1.1.4'
O O 0.0106 0.0060 'International Tables Vol C Tables 4.2.6.8 and 6.1.1.4'
Br Br -0.2901 2.4595 'International Tables Vol C Tables 4.2.6.8 and 6.1.1.4'

loop_
_geom_angle_atom_site_label_1
_geom_angle_atom_site_label_2
_geom_angle_atom_site_label_3
_geom_angle
_geom_angle_publ_flag
C10 C15 C14 121.2(3) ?
C10 C15 H15 119.4 ?
C14 C15 H15 119.4 ?
C1 C2 C3 107.1(3) y
C1 C2 C16 111.0(3) ?
C3 C2 C16 110.7(3) ?
C1 C2 H2 109.3 ?
C3 C2 H2 109.3 ?
C16 C2 H2 109.3 ?
O2 C3 C10 120.7(3) ?
O2 C3 C2 120.0(3) ?
C10 C3 C2 119.4(3) ?
O1 C1 C4 119.9(3) ?
O1 C1 C2 119.1(3) ?
C4 C1 C2 121.0(3) ?
C4 C5 C6 119.8(3) ?
C4 C5 H5 120.1 ?
C6 C5 H5 120.1 ?
C8 C9 C4 120.3(3) ?
C8 C9 H9 119.9 ?
C4 C9 H9 119.9 ?
C5 C4 C9 118.4(3) ?
C5 C4 C1 123.5(3) ?
C9 C4 C1 118.0(3) ?
C7 C8 C9 120.4(4) ?
C7 C8 H8 119.8 ?
C9 C8 H8 119.8 ?
C7 C6 C5 121.0(4) ?
C7 C6 H6 119.5 ?
C5 C6 H6 119.5 ?
C8 C7 C6 120.0(4) ?
C8 C7 H7 120.0 ?
C6 C7 H7 120.0 ?
C15 C10 C11 118.2(3) ?
C15 C10 C3 119.0(3) ?
C11 C10 C3 122.7(3) ?
C13 C14 C15 120.4(4) ?
C13 C14 H14 119.8 ?
C15 C14 H14 119.8 ?
C12 C11 C10 120.0(3) ?
C12 C11 H11 120.0 ?
C10 C11 H11 120.0 ?
C13 C12 C11 120.8(4) ?
C13 C12 H12 119.6 ?
C11 C12 H12 119.6 ?
C14 C13 C12 119.3(4) ?
C14 C13 H13 120.3 ?
C12 C13 H13 120.4 ?
C21 C20 C19 121.1(3) ?
C21 C20 Br1 120.3(3) ?
C19 C20 Br1 118.6(3) ?
C18 C17 C22 117.7(3) ?
C18 C17 C16 120.0(3) ?
C22 C17 C16 122.3(3) ?
C20 C19 C18 118.5(3) ?
C20 C19 H19 120.7 ?
C18 C19 H19 120.7 ?
C17 C16 C2 113.5(3) ?
C17 C16 H16A 108.9 ?
C2 C16 H16A 108.9 ?
C17 C16 H16B 108.9 ?
C2 C16 H16B 108.9 ?
H16A C16 H16B 107.7 ?
C20 C21 C22 119.4(3) ?
C20 C21 H21 120.3 ?
C22 C21 H21 120.3 ?
C17 C18 C19 121.8(3) ?
C17 C18 H18 119.1 ?
C19 C18 H18 119.1 ?
C21 C22 C17 121.5(3) ?
C21 C22 H22 119.3 ?
C17 C22 H22 119.3 ?

loop_
_geom_bond_atom_site_label_1
_geom_bond_atom_site_label_2
_geom_bond_distance
_geom_bond_publ_flag
C15 C10 1.365(5) ?
C15 C14 1.375(5) ?
Br1 C20 1.895(3) y
O1 C1 1.214(4) y
O2 C3 1.214(4) y
C2 C1 1.526(5) ?
C2 C3 1.533(5) ?
C2 C16 1.535(4) ?
C2 H2 0.9800 ?
C3 C10 1.489(4) ?
C1 C4 1.489(5) ?
C5 C4 1.385(6) ?
C5 C6 1.380(5) ?
C5 H5 0.9300 ?
C9 C8 1.382(6) ?
C9 C4 1.394(5) ?
C9 H9 0.9300 ?
C8 C7 1.355(6) ?
C8 H8 0.9300 ?
C6 C7 1.363(6) ?
C6 H6 0.9300 ?
C7 H7 0.9300 ?
C10 C11 1.392(5) ?
C14 C13 1.363(6) ?
C14 H14 0.9300 ?
C11 C12 1.376(5) ?
C11 H11 0.9300 ?
C12 C13 1.365(6) ?
C12 H12 0.9300 ?
C13 H13 0.9300 ?
C20 C21 1.371(6) ?
C20 C19 1.365(6) ?
C17 C18 1.379(5) ?
C17 C22 1.380(5) ?
C17 C16 1.505(5) ?
C19 C18 1.392(5) ?
C19 H19 0.9300 ?
C16 H16A 0.9700 ?
C16 H16B 0.9700 ?
C21 C22 1.376(6) ?
C21 H21 0.9300 ?
C18 H18 0.9300 ?
C22 H22 0.9300 ?

loop_
_geom_hbond_atom_site_label_D
_geom_hbond_atom_site_label_H
_geom_hbond_atom_site_label_A
_geom_hbond_site_symmetry_A
_geom_hbond_distance_DH
_geom_hbond_distance_HA
_geom_hbond_distance_DA
_geom_hbond_angle_DHA
C13 H13 O1 2_556 0.93 2.54 3.157(5) 124

loop_
_cod_related_entry_id
_cod_related_entry_database
_cod_related_entry_code
1 ChemSpider 21130369
